data_7119946
loop_
_publ_author_name
'Khorasani, S.'
'Fernandes, M. A.'

_publ_section_title
;
 A synthetic co-crystal prepared by cooperative
 single-crystal-to-single-crystal solid-state Diels-Alder reaction.
;
_journal_issue 36
_journal_name_full 'Chemical communications (Cambridge, England)'
_journal_page_first 4969
_journal_page_last 4972
_journal_paper_doi 10.1039/c6cc07628a
_journal_volume 53
_journal_year 2017
_chemical_formula_moiety
;
C16 H14 N2 O4 S2, 2(C14 H9 Br)
;
_chemical_formula_sum 'C44 H32 Br2 N2 O4 S2'
_chemical_formula_weight 876.65
_space_group_crystal_system triclinic
_space_group_IT_number 2
_space_group_name_Hall '-P 1'
_space_group_name_H-M_alt 'P -1'
_symmetry_space_group_name_Hall '-P 1'
_symmetry_space_group_name_H-M 'P -1'
_atom_sites_solution_hydrogens geom
_audit_creation_method SHELXL-2014/7
_audit_update_record
;
2016-09-06 deposited with the CCDC.
2017-04-12 downloaded from the CCDC.
;
_cell_angle_alpha 93.2960(10)
_cell_angle_beta 109.1360(10)
_cell_angle_gamma 92.3010(10)
_cell_formula_units_Z 1
_cell_length_a 8.6797(2)
_cell_length_b 9.6861(2)
_cell_length_c 11.3175(2)
_cell_measurement_reflns_used 8008
_cell_measurement_temperature 173(2)
_cell_measurement_theta_max 27.47
_cell_measurement_theta_min 2.49
_cell_volume 895.67(3)
_computing_cell_refinement 'Bruker SAINT'
_computing_data_collection 'Bruker APEX2'
_computing_data_reduction 'Bruker SAINT'
_computing_molecular_graphics 'Bruker SHELXTL'
_computing_publication_material 'Bruker SHELXTL'
_computing_structure_refinement 'SHELXL-2014/7 (Sheldrick, 2014)'
_computing_structure_solution 'SHELXS-97 (Sheldrick, 2008)'
_diffrn_ambient_temperature 173(2)
_diffrn_measured_fraction_theta_full 1.000
_diffrn_measured_fraction_theta_max 1.000
_diffrn_measurement_device_type 'Bruker APEX-II CCD'
_diffrn_measurement_method '\f and \w scans'
_diffrn_radiation_type MoK\a
_diffrn_radiation_wavelength 0.71073
_diffrn_reflns_av_R_equivalents 0.0615
_diffrn_reflns_av_unetI/netI 0.0459
_diffrn_reflns_Laue_measured_fraction_full 1.000
_diffrn_reflns_Laue_measured_fraction_max 1.000
_diffrn_reflns_limit_h_max 11
_diffrn_reflns_limit_h_min -11
_diffrn_reflns_limit_k_max 12
_diffrn_reflns_limit_k_min -12
_diffrn_reflns_limit_l_max 14
_diffrn_reflns_limit_l_min -14
_diffrn_reflns_number 23410
_diffrn_reflns_point_group_measured_fraction_full 1.000
_diffrn_reflns_point_group_measured_fraction_max 1.000
_diffrn_reflns_theta_full 25.242
_diffrn_reflns_theta_max 27.997
_diffrn_reflns_theta_min 1.910
_exptl_absorpt_coefficient_mu 2.429
_exptl_absorpt_correction_T_max 0.9087
_exptl_absorpt_correction_T_min 0.6300
_exptl_absorpt_correction_type integration
_exptl_absorpt_process_details
;
Face indexed absorption corrections carried out with XPREP
;
_exptl_crystal_colour red
_exptl_crystal_density_diffrn 1.625
_exptl_crystal_description plate
_exptl_crystal_F_000 444
_exptl_crystal_recrystallization_method 'Re-crystallisation from solvent: dichloromethane'
_exptl_crystal_size_max 0.320
_exptl_crystal_size_mid 0.140
_exptl_crystal_size_min 0.030
_refine_diff_density_max 1.209
_refine_diff_density_min -0.371
_refine_diff_density_rms 0.070
_refine_ls_extinction_method none
_refine_ls_goodness_of_fit_ref 0.956
_refine_ls_hydrogen_treatment constr
_refine_ls_matrix_type full
_refine_ls_number_parameters 244
_refine_ls_number_reflns 4329
_refine_ls_number_restraints 0
_refine_ls_restrained_S_all 0.956
_refine_ls_R_factor_all 0.0519
_refine_ls_R_factor_gt 0.0333
_refine_ls_shift/su_max 0.001
_refine_ls_shift/su_mean 0.000
_refine_ls_structure_factor_coef Fsqd
_refine_ls_weighting_details 'w=1/[\s^2^(Fo^2^)+(0.0490P)^2^] where P=(Fo^2^+2Fc^2^)/3'
_refine_ls_weighting_scheme calc
_refine_ls_wR_factor_gt 0.0786
_refine_ls_wR_factor_ref 0.0832
_reflns_Friedel_coverage 0.000
_reflns_number_gt 3217
_reflns_number_total 4329
_reflns_threshold_expression 'I > 2\s(I)'
_cod_data_source_file c6cc07628a2.cif
_cod_data_source_block D4Br_0h_CT
_cod_depositor_comments 'Adding full bibliography for 7119945--7119961.cif.'
_cod_database_code 7119946
_shelx_shelxl_version_number 2014/7
_shelx_space_group_comment
;
The symmetry employed for this shelxl refinement is uniquely defined
by the following loop, which should always be used as a source of
symmetry information in preference to the above space-group names.
They are only intended as comments.
;
_shelx_estimated_absorpt_t_min 0.510
_shelx_estimated_absorpt_t_max 0.931

loop_
_space_group_symop_operation_xyz
'x, y, z'
'-x, -y, -z'

loop_
_atom_site_label
_atom_site_type_symbol
_atom_site_fract_x
_atom_site_fract_y
_atom_site_fract_z
_atom_site_U_iso_or_equiv
_atom_site_adp_type
_atom_site_occupancy
_atom_site_site_symmetry_order
_atom_site_calc_flag
_atom_site_refinement_flags_posn
_atom_site_refinement_flags_adp
C1 C 0.2318(3) 0.6558(2) 0.34399(19) 0.0232(4) Uani 1 1 d . .
C2 C 0.3596(2) 0.5658(2) 0.41817(19) 0.0214(4) Uani 1 1 d . .
C3 C 0.5007(2) 0.6425(2) 0.46562(18) 0.0213(4) Uani 1 1 d . .
C4 C 0.4738(3) 0.7849(2) 0.42174(19) 0.0218(4) Uani 1 1 d . .
C5 C 0.2280(3) 0.9133(2) 0.3131(2) 0.0260(5) Uani 1 1 d . .
H5 H 0.3121 0.9927 0.3361 0.031 Uiso 1 1 calc R U
C6 C 0.0873(3) 0.9516(3) 0.3603(2) 0.0338(5) Uani 1 1 d . .
H6A H 0.1201 1.0190 0.4346 0.041 Uiso 1 1 calc R U
H6B H 0.0222 0.8708 0.3726 0.041 Uiso 1 1 calc R U
C7 C 0.0103(3) 1.0168(3) 0.2347(2) 0.0360(6) Uani 1 1 d . .
H7A H 0.0384 1.1173 0.2379 0.043 Uiso 1 1 calc R U
H7B H -0.1090 0.9956 0.1964 0.043 Uiso 1 1 calc R U
C8 C 0.1142(3) 0.9245(3) 0.1786(2) 0.0344(6) Uani 1 1 d . .
H8A H 0.0571 0.8355 0.1362 0.041 Uiso 1 1 calc R U
H8B H 0.1657 0.9729 0.1251 0.041 Uiso 1 1 calc R U
N1 N 0.3094(2) 0.78609(18) 0.35134(16) 0.0238(4) Uani 1 1 d . .
O1 O 0.08999(18) 0.62178(16) 0.28935(15) 0.0310(4) Uani 1 1 d . .
O2 O 0.57524(18) 0.87941(15) 0.44267(14) 0.0282(3) Uani 1 1 d . .
S1 S 0.30700(6) 0.39384(5) 0.43427(5) 0.02222(12) Uani 1 1 d . .
C9 C 0.3934(3) 0.4155(2) 0.13781(19) 0.0272(5) Uani 1 1 d . .
C10 C 0.3889(3) 0.5516(2) 0.10228(19) 0.0264(5) Uani 1 1 d . .
C11 C 0.2499(3) 0.6055(3) 0.0138(2) 0.0326(5) Uani 1 1 d . .
H11 H 0.1529 0.5477 -0.0237 0.039 Uiso 1 1 calc R U
C12 C 0.2559(3) 0.7377(3) -0.0167(2) 0.0385(6) Uani 1 1 d . .
H12 H 0.1634 0.7709 -0.0772 0.046 Uiso 1 1 calc R U
C13 C 0.3955(3) 0.8278(3) 0.0388(2) 0.0398(6) Uani 1 1 d . .
H13 H 0.3950 0.9212 0.0174 0.048 Uiso 1 1 calc R U
C14 C 0.5307(3) 0.7821(2) 0.1226(2) 0.0331(5) Uani 1 1 d . .
H14 H 0.6246 0.8436 0.1593 0.040 Uiso 1 1 calc R U
C15 C 0.5336(3) 0.6417(2) 0.15635(19) 0.0256(5) Uani 1 1 d . .
C16 C 0.6731(3) 0.5914(2) 0.2374(2) 0.0274(5) Uani 1 1 d . .
H16 H 0.7682 0.6519 0.2724 0.033 Uiso 1 1 calc R U
C17 C 0.6777(3) 0.4543(2) 0.26917(19) 0.0245(5) Uani 1 1 d . .
C18 C 0.8233(3) 0.4016(2) 0.3482(2) 0.0297(5) Uani 1 1 d . .
H18 H 0.9199 0.4609 0.3799 0.036 Uiso 1 1 calc R U
C19 C 0.8272(3) 0.2684(3) 0.3791(2) 0.0334(5) Uani 1 1 d . .
H19 H 0.9260 0.2353 0.4319 0.040 Uiso 1 1 calc R U
C20 C 0.6840(3) 0.1779(3) 0.3330(2) 0.0351(6) Uani 1 1 d . .
H20 H 0.6874 0.0850 0.3559 0.042 Uiso 1 1 calc R U
C21 C 0.5425(3) 0.2231(2) 0.2564(2) 0.0309(5) Uani 1 1 d . .
H21 H 0.4477 0.1614 0.2267 0.037 Uiso 1 1 calc R U
C22 C 0.5338(3) 0.3626(2) 0.2198(2) 0.0255(5) Uani 1 1 d . .
Br1 Br 0.20204(3) 0.29557(3) 0.06931(2) 0.04024(10) Uani 1 1 d . .

loop_
_atom_site_aniso_label
_atom_site_aniso_U_11
_atom_site_aniso_U_22
_atom_site_aniso_U_33
_atom_site_aniso_U_23
_atom_site_aniso_U_13
_atom_site_aniso_U_12
C1 0.0234(11) 0.0225(11) 0.0234(10) 0.0022(9) 0.0072(9) 0.0015(9)
C2 0.0200(10) 0.0203(11) 0.0234(10) 0.0002(8) 0.0067(8) 0.0014(8)
C3 0.0201(10) 0.0219(11) 0.0205(10) -0.0001(8) 0.0055(8) 0.0004(8)
C4 0.0236(10) 0.0216(11) 0.0204(10) -0.0001(8) 0.0081(8) 0.0008(9)
C5 0.0263(11) 0.0203(11) 0.0298(11) 0.0055(9) 0.0061(9) 0.0039(9)
C6 0.0338(13) 0.0335(14) 0.0360(13) 0.0075(11) 0.0125(11) 0.0105(11)
C7 0.0308(13) 0.0372(14) 0.0391(13) 0.0090(11) 0.0083(11) 0.0098(11)
C8 0.0396(14) 0.0322(13) 0.0282(12) 0.0013(10) 0.0065(10) 0.0049(11)
N1 0.0220(9) 0.0200(9) 0.0276(9) 0.0029(7) 0.0056(7) 0.0018(7)
O1 0.0202(8) 0.0299(9) 0.0378(9) 0.0072(7) 0.0022(7) -0.0001(6)
O2 0.0263(8) 0.0214(8) 0.0339(8) -0.0003(7) 0.0070(7) -0.0040(6)
S1 0.0173(2) 0.0207(3) 0.0259(3) 0.0008(2) 0.0040(2) -0.0022(2)
C9 0.0239(11) 0.0336(13) 0.0231(11) -0.0030(9) 0.0085(9) -0.0071(9)
C10 0.0255(11) 0.0340(13) 0.0225(10) 0.0005(9) 0.0121(9) 0.0019(9)
C11 0.0266(12) 0.0475(16) 0.0242(11) 0.0026(11) 0.0090(9) 0.0037(11)
C12 0.0374(14) 0.0517(17) 0.0310(12) 0.0134(12) 0.0145(11) 0.0151(12)
C13 0.0487(16) 0.0381(15) 0.0434(14) 0.0156(12) 0.0268(13) 0.0120(12)
C14 0.0394(14) 0.0305(13) 0.0356(13) 0.0027(10) 0.0212(11) -0.0007(11)
C15 0.0279(11) 0.0294(12) 0.0225(10) 0.0016(9) 0.0124(9) 0.0016(9)
C16 0.0265(11) 0.0300(13) 0.0259(11) -0.0020(9) 0.0106(9) -0.0049(9)
C17 0.0245(11) 0.0293(12) 0.0219(10) -0.0003(9) 0.0111(9) -0.0002(9)
C18 0.0258(11) 0.0374(14) 0.0273(11) 0.0001(10) 0.0114(9) 0.0006(10)
C19 0.0315(13) 0.0426(15) 0.0296(12) 0.0081(11) 0.0128(10) 0.0113(11)
C20 0.0491(15) 0.0286(13) 0.0346(13) 0.0063(10) 0.0223(12) 0.0067(11)
C21 0.0376(13) 0.0286(13) 0.0288(11) -0.0012(10) 0.0154(10) -0.0044(10)
C22 0.0272(11) 0.0261(12) 0.0258(11) -0.0007(9) 0.0133(9) -0.0026(9)
Br1 0.02991(14) 0.04633(17) 0.03892(15) -0.00186(11) 0.00666(11) -0.01475(11)

loop_
_atom_type_symbol
_atom_type_description
_atom_type_scat_dispersion_real
_atom_type_scat_dispersion_imag
_atom_type_scat_source
C C 0.0033 0.0016 'International Tables Vol C Tables 4.2.6.8 and 6.1.1.4'
H H 0.0000 0.0000 'International Tables Vol C Tables 4.2.6.8 and 6.1.1.4'
N N 0.0061 0.0033 'International Tables Vol C Tables 4.2.6.8 and 6.1.1.4'
O O 0.0106 0.0060 'International Tables Vol C Tables 4.2.6.8 and 6.1.1.4'
S S 0.1246 0.1234 'International Tables Vol C Tables 4.2.6.8 and 6.1.1.4'
Br Br -0.2901 2.4595 'International Tables Vol C Tables 4.2.6.8 and 6.1.1.4'

loop_
_geom_angle_atom_site_label_1
_geom_angle_atom_site_label_2
_geom_angle_atom_site_label_3
_geom_angle
_geom_angle_site_symmetry_3
O1 C1 N1 127.02(19) .
O1 C1 C2 126.6(2) .
N1 C1 C2 106.37(17) .
C3 C2 C1 108.31(19) .
C3 C2 S1 131.68(17) .
C1 C2 S1 119.96(15) .
C2 C3 C4 108.39(18) .
C2 C3 S1 132.34(17) 2_666
C4 C3 S1 119.24(15) 2_666
O2 C4 N1 126.82(19) .
O2 C4 C3 126.54(19) .
N1 C4 C3 106.64(18) .
N1 C5 C8 121.19(18) .
N1 C5 C6 118.86(19) .
C8 C5 C6 88.86(17) .
N1 C5 H5 108.7 .
C8 C5 H5 108.7 .
C6 C5 H5 108.7 .
C5 C6 C7 87.41(17) .
C5 C6 H6A 114.1 .
C7 C6 H6A 114.1 .
C5 C6 H6B 114.1 .
C7 C6 H6B 114.1 .
H6A C6 H6B 111.3 .
C6 C7 C8 88.05(17) .
C6 C7 H7A 114.0 .
C8 C7 H7A 114.0 .
C6 C7 H7B 114.0 .
C8 C7 H7B 114.0 .
H7A C7 H7B 111.2 .
C5 C8 C7 87.33(17) .
C5 C8 H8A 114.1 .
C7 C8 H8A 114.1 .
C5 C8 H8B 114.1 .
C7 C8 H8B 114.1 .
H8A C8 H8B 111.3 .
C4 N1 C1 110.25(17) .
C4 N1 C5 123.10(18) .
C1 N1 C5 125.65(18) .
C2 S1 C3 95.97(10) 2_666
C10 C9 C22 123.1(2) .
C10 C9 Br1 118.47(16) .
C22 C9 Br1 118.46(17) .
C9 C10 C11 124.0(2) .
C9 C10 C15 117.9(2) .
C11 C10 C15 118.2(2) .
C12 C11 C10 120.4(2) .
C12 C11 H11 119.8 .
C10 C11 H11 119.8 .
C11 C12 C13 121.7(2) .
C11 C12 H12 119.1 .
C13 C12 H12 119.1 .
C14 C13 C12 120.3(2) .
C14 C13 H13 119.8 .
C12 C13 H13 119.8 .
C13 C14 C15 120.6(2) .
C13 C14 H14 119.7 .
C15 C14 H14 119.7 .
C16 C15 C14 121.4(2) .
C16 C15 C10 119.9(2) .
C14 C15 C10 118.7(2) .
C15 C16 C17 121.8(2) .
C15 C16 H16 119.1 .
C17 C16 H16 119.1 .
C16 C17 C18 121.6(2) .
C16 C17 C22 119.8(2) .
C18 C17 C22 118.6(2) .
C19 C18 C17 121.4(2) .
C19 C18 H18 119.3 .
C17 C18 H18 119.3 .
C18 C19 C20 120.2(2) .
C18 C19 H19 119.9 .
C20 C19 H19 119.9 .
C21 C20 C19 120.6(2) .
C21 C20 H20 119.7 .
C19 C20 H20 119.7 .
C20 C21 C22 121.0(2) .
C20 C21 H21 119.5 .
C22 C21 H21 119.5 .
C9 C22 C21 124.2(2) .
C9 C22 C17 117.6(2) .
C21 C22 C17 118.2(2) .

loop_
_geom_bond_atom_site_label_1
_geom_bond_atom_site_label_2
_geom_bond_distance
_geom_bond_site_symmetry_2
C1 O1 1.204(3) .
C1 N1 1.391(3) .
C1 C2 1.499(3) .
C2 C3 1.338(3) .
C2 S1 1.745(2) .
C3 C4 1.494(3) .
C3 S1 1.745(2) 2_666
C4 O2 1.201(3) .
C4 N1 1.389(3) .
C5 N1 1.461(3) .
C5 C8 1.532(3) .
C5 C6 1.534(3) .
C5 H5 1.0000 .
C6 C7 1.542(3) .
C6 H6A 0.9900 .
C6 H6B 0.9900 .
C7 C8 1.546(3) .
C7 H7A 0.9900 .
C7 H7B 0.9900 .
C8 H8A 0.9900 .
C8 H8B 0.9900 .
S1 C3 1.745(2) 2_666
C9 C10 1.398(3) .
C9 C22 1.405(3) .
C9 Br1 1.899(2) .
C10 C11 1.431(3) .
C10 C15 1.435(3) .
C11 C12 1.349(4) .
C11 H11 0.9500 .
C12 C13 1.406(4) .
C12 H12 0.9500 .
C13 C14 1.354(4) .
C13 H13 0.9500 .
C14 C15 1.432(3) .
C14 H14 0.9500 .
C15 C16 1.384(3) .
C16 C17 1.394(3) .
C16 H16 0.9500 .
C17 C18 1.422(3) .
C17 C22 1.434(3) .
C18 C19 1.355(3) .
C18 H18 0.9500 .
C19 C20 1.421(4) .
C19 H19 0.9500 .
C20 C21 1.356(3) .
C20 H20 0.9500 .
C21 C22 1.434(3) .
C21 H21 0.9500 .

loop_
_geom_torsion_atom_site_label_1
_geom_torsion_atom_site_label_2
_geom_torsion_atom_site_label_3
_geom_torsion_atom_site_label_4
_geom_torsion
_geom_torsion_site_symmetry_1
_geom_torsion_site_symmetry_4
O1 C1 C2 C3 -179.1(2) . .
N1 C1 C2 C3 0.7(2) . .
O1 C1 C2 S1 -1.4(3) . .
N1 C1 C2 S1 178.39(14) . .
C1 C2 C3 C4 -1.8(2) . .
S1 C2 C3 C4 -179.08(16) . .
C1 C2 C3 S1 176.27(16) . 2_666
S1 C2 C3 S1 -1.0(4) . 2_666
C2 C3 C4 O2 -177.2(2) . .
S1 C3 C4 O2 4.4(3) 2_666 .
C2 C3 C4 N1 2.2(2) . .
S1 C3 C4 N1 -176.10(14) 2_666 .
N1 C5 C6 C7 -147.2(2) . .
C8 C5 C6 C7 -21.72(18) . .
C5 C6 C7 C8 21.53(18) . .
N1 C5 C8 C7 145.2(2) . .
C6 C5 C8 C7 21.67(18) . .
C6 C7 C8 C5 -21.55(19) . .
O2 C4 N1 C1 177.7(2) . .
C3 C4 N1 C1 -1.8(2) . .
O2 C4 N1 C5 -13.2(3) . .
C3 C4 N1 C5 167.34(18) . .
O1 C1 N1 C4 -179.4(2) . .
C2 C1 N1 C4 0.8(2) . .
O1 C1 N1 C5 11.8(3) . .
C2 C1 N1 C5 -168.03(18) . .
C8 C5 N1 C4 134.3(2) . .
C6 C5 N1 C4 -117.8(2) . .
C8 C5 N1 C1 -58.3(3) . .
C6 C5 N1 C1 49.6(3) . .
C3 C2 S1 C3 0.8(3) . 2_666
C1 C2 S1 C3 -176.28(16) . 2_666
C22 C9 C10 C11 176.5(2) . .
Br1 C9 C10 C11 -2.1(3) . .
C22 C9 C10 C15 -2.3(3) . .
Br1 C9 C10 C15 179.02(15) . .
C9 C10 C11 C12 -179.2(2) . .
C15 C10 C11 C12 -0.4(3) . .
C10 C11 C12 C13 -1.6(4) . .
C11 C12 C13 C14 1.9(4) . .
C12 C13 C14 C15 -0.2(4) . .
C13 C14 C15 C16 177.0(2) . .
C13 C14 C15 C10 -1.7(3) . .
C9 C10 C15 C16 2.2(3) . .
C11 C10 C15 C16 -176.73(19) . .
C9 C10 C15 C14 -179.12(19) . .
C11 C10 C15 C14 2.0(3) . .
C14 C15 C16 C17 -178.9(2) . .
C10 C15 C16 C17 -0.2(3) . .
C15 C16 C17 C18 177.2(2) . .
C15 C16 C17 C22 -1.6(3) . .
C16 C17 C18 C19 179.8(2) . .
C22 C17 C18 C19 -1.3(3) . .
C17 C18 C19 C20 -0.2(3) . .
C18 C19 C20 C21 0.7(3) . .
C19 C20 C21 C22 0.2(3) . .
C10 C9 C22 C21 -179.1(2) . .
Br1 C9 C22 C21 -0.4(3) . .
C10 C9 C22 C17 0.5(3) . .
Br1 C9 C22 C17 179.15(15) . .
C20 C21 C22 C9 177.9(2) . .
C20 C21 C22 C17 -1.7(3) . .
C16 C17 C22 C9 1.5(3) . .
C18 C17 C22 C9 -177.39(18) . .
C16 C17 C22 C21 -178.86(19) . .
C18 C17 C22 C21 2.2(3) . .
